data_4505447
loop_
_publ_author_name
'Tan, Huaqiao'
'Li, Yangguang'
'Chen, Weilin'
'Yan, Aixue'
'Liu, Ding'
'Wang, Enbo'

_publ_section_title
;
 A Series of [MnMo9O32]6--Based Solids: Homochiral Transferred from
 Adjacent Polyoxoanions to One-, Two-, and Three-Dimensional Frameworks
;
_journal_issue 3
_journal_name_full 'Crystal Growth &amp; Design'
_journal_page_first 1111
_journal_paper_doi 10.1021/cg2004936
_journal_volume 12
_journal_year 2012
_chemical_formula_sum 'H18 K Mn2 Mo9 Na3 O41'
_chemical_formula_weight 1755.55
_chemical_name_systematic
; 
 ? 
;
_space_group_IT_number 14
_symmetry_cell_setting monoclinic
_symmetry_space_group_name_Hall '-P 2yn'
_symmetry_space_group_name_H-M 'P 1 21/n 1'
_atom_sites_solution_hydrogens none
_atom_sites_solution_primary direct
_atom_sites_solution_secondary difmap
_audit_creation_method SHELXL-97
_cell_angle_alpha 90.00
_cell_angle_beta 102.90(3)
_cell_angle_gamma 90.00
_cell_formula_units_Z 4
_cell_length_a 11.170(2)
_cell_length_b 16.386(3)
_cell_length_c 18.950(4)
_cell_measurement_reflns_used 5925
_cell_measurement_temperature 293(2)
_cell_measurement_theta_max 25.00
_cell_measurement_theta_min 3.11
_cell_volume 3380.9(12)
_computing_structure_refinement 'SHELXL-97 (Sheldrick, 1997)'
_computing_structure_solution 'SHELXS-97 (Sheldrick, 1990)'
_diffrn_ambient_temperature 293(2)
_diffrn_detector_area_resol_mean 0.01
_diffrn_measured_fraction_theta_full 0.994
_diffrn_measured_fraction_theta_max 0.994
_diffrn_measurement_device_type 'Rigaku R-AXIS RAPID IP'
_diffrn_measurement_method Oscillation
_diffrn_radiation_monochromator graphite
_diffrn_radiation_source 'fine-focus sealed tube'
_diffrn_radiation_type MoK\a
_diffrn_radiation_wavelength 0.71073
_diffrn_reflns_av_R_equivalents 0.1632
_diffrn_reflns_av_sigmaI/netI 0.1559
_diffrn_reflns_limit_h_max 13
_diffrn_reflns_limit_h_min -13
_diffrn_reflns_limit_k_max 17
_diffrn_reflns_limit_k_min -19
_diffrn_reflns_limit_l_max 22
_diffrn_reflns_limit_l_min -22
_diffrn_reflns_number 21542
_diffrn_reflns_theta_full 25.00
_diffrn_reflns_theta_max 25.00
_diffrn_reflns_theta_min 3.11
_diffrn_standards_decay_% none
_diffrn_standards_interval_count 0
_diffrn_standards_interval_time 0
_diffrn_standards_number 0
_exptl_absorpt_coefficient_mu 4.233
_exptl_absorpt_correction_T_max 0.411
_exptl_absorpt_correction_T_min 0.377
_exptl_absorpt_correction_type multi-scan
_exptl_absorpt_process_details 'ABSCOR by T.Higashi    8 March, 1995'
_exptl_crystal_colour red
_exptl_crystal_density_diffrn 3.449
_exptl_crystal_density_method 'not measured'
_exptl_crystal_description block
_exptl_crystal_F_000 3304
_exptl_crystal_size_max 0.24
_exptl_crystal_size_mid 0.22
_exptl_crystal_size_min 0.21
_refine_diff_density_max 2.069
_refine_diff_density_min -2.718
_refine_diff_density_rms 0.452
_refine_ls_extinction_method SHELXL
_refine_ls_goodness_of_fit_ref 1.063
_refine_ls_hydrogen_treatment none
_refine_ls_matrix_type full
_refine_ls_number_parameters 300
_refine_ls_number_reflns 5925
_refine_ls_number_restraints 0
_refine_ls_restrained_S_all 1.063
_refine_ls_R_factor_all 0.1091
_refine_ls_R_factor_gt 0.0701
_refine_ls_shift/su_max 0.000
_refine_ls_shift/su_mean 0.000
_refine_ls_structure_factor_coef Fsqd
_refine_ls_weighting_details 'calc w=1/[\s^2^(Fo^2^)+(0.0822P)^2^+0.0000P] where P=(Fo^2^+2Fc^2^)/3'
_refine_ls_weighting_scheme calc
_refine_ls_wR_factor_gt 0.1630
_refine_ls_wR_factor_ref 0.2085
_reflns_number_gt 3984
_reflns_number_total 5925
_reflns_threshold_expression >2sigma(I)
_cod_data_source_file cg2004936_si_002.cif
_cod_data_source_block 2
_cod_original_sg_symbol_H-M P2(1)/n
_cod_database_code 4505447

loop_
_symmetry_equiv_pos_as_xyz
'x, y, z'
'-x+1/2, y+1/2, -z+1/2'
'-x, -y, -z'
'x-1/2, -y-1/2, z-1/2'

loop_
_atom_site_label
_atom_site_type_symbol
_atom_site_fract_x
_atom_site_fract_y
_atom_site_fract_z
_atom_site_U_iso_or_equiv
_atom_site_adp_type
_atom_site_occupancy
_atom_site_symmetry_multiplicity
_atom_site_calc_flag
Mo1 Mo 0.56016(13) 0.63815(10) 0.06252(8) 0.0080(4) Uani 1 1 d
Mo2 Mo 0.51254(13) 0.83601(10) -0.08918(7) 0.0074(3) Uani 1 1 d
Mo3 Mo 0.56537(13) 0.84012(9) 0.08508(7) 0.0074(3) Uani 1 1 d
Mo4 Mo 0.96869(13) 0.67833(10) -0.05292(7) 0.0066(3) Uani 1 1 d
Mo5 Mo 0.78123(13) 0.55877(10) 0.00221(8) 0.0080(4) Uani 1 1 d
Mo6 Mo 0.90594(13) 0.87911(10) -0.05969(8) 0.0076(3) Uani 1 1 d
Mo7 Mo 0.96507(13) 0.85339(9) 0.11246(7) 0.0073(3) Uani 1 1 d
Mo8 Mo 0.79808(13) 0.72930(9) 0.17760(7) 0.0072(3) Uani 1 1 d
Mo9 Mo 0.71333(13) 0.75160(10) -0.16291(7) 0.0076(4) Uani 1 1 d
Mn1 Mn 0.7509(2) 0.75121(16) 0.00808(13) 0.0053(5) Uani 1 1 d
Mn2 Mn 0.5742(2) 0.49753(18) 0.23056(14) 0.0126(6) Uani 1 1 d
O32 O 0.7086(10) 0.8313(7) -0.2203(6) 0.007(2) Uiso 1 1 d
O31 O 0.9554(10) 0.7541(7) 0.1632(6) 0.005(2) Uiso 1 1 d
O30 O 0.9484(10) 0.6003(7) 0.0170(6) 0.008(2) Uiso 1 1 d
O29 O 0.7603(10) 0.6617(7) 0.0721(6) 0.005(2) Uiso 1 1 d
O28 O 0.8197(10) 0.6375(7) 0.2190(6) 0.005(2) Uiso 1 1 d
O27 O 0.5815(10) 0.7451(7) 0.0019(6) 0.008(2) Uiso 1 1 d
O26 O 0.6024(10) 0.5739(7) -0.0103(6) 0.009(3) Uiso 1 1 d
O25 O 1.1168(11) 0.8537(7) 0.1126(6) 0.012(3) Uiso 1 1 d
O24 O 0.9475(12) 0.9230(8) 0.1786(7) 0.021(3) Uiso 1 1 d
O23 O 0.9665(11) 0.6179(7) -0.1260(6) 0.012(3) Uiso 1 1 d
O22 O 0.8062(11) 0.4886(8) 0.0715(7) 0.016(3) Uiso 1 1 d
O21 O 0.8950(10) 0.7748(7) -0.1202(6) 0.007(2) Uiso 1 1 d
O20 O 0.5725(11) 0.5708(8) 0.1349(6) 0.012(3) Uiso 1 1 d
O19 O 0.7677(10) 0.6719(7) -0.0636(6) 0.004(2) Uiso 1 1 d
O18 O 0.5044(11) 0.9176(8) -0.1456(7) 0.017(3) Uiso 1 1 d
O17 O 0.7626(10) 0.8171(7) 0.0901(6) 0.004(2) Uiso 1 1 d
O16 O 0.7241(10) 0.6643(7) -0.2123(6) 0.008(2) Uiso 1 1 d
O15 O 0.7882(12) 0.7975(8) 0.2447(7) 0.019(3) Uiso 1 1 d
O14 O 0.9215(11) 0.7752(8) 0.0171(6) 0.012(3) Uiso 1 1 d
O13 O 0.5490(11) 0.9008(8) 0.0000(6) 0.013(3) Uiso 1 1 d
O12 O 0.9040(10) 0.9259(7) 0.0292(6) 0.006(2) Uiso 1 1 d
O11 O 0.7187(11) 0.8302(8) -0.0669(6) 0.012(3) Uiso 1 1 d
O10 O 0.5522(11) 0.7476(8) -0.1506(6) 0.013(3) Uiso 1 1 d
O9 O 0.4053(11) 0.6522(8) 0.0302(6) 0.013(3) Uiso 1 1 d
O8 O 0.8444(10) 0.9506(7) -0.1222(6) 0.010(3) Uiso 1 1 d
O7 O 0.6065(12) 0.9084(8) 0.1521(7) 0.020(3) Uiso 1 1 d
O6 O 0.3634(11) 0.8088(7) -0.0916(6) 0.011(3) Uiso 1 1 d
O5 O 0.6119(10) 0.7307(7) 0.1387(6) 0.009(3) Uiso 1 1 d
O4 O 0.7680(11) 0.5057(8) -0.0756(7) 0.015(3) Uiso 1 1 d
O3 O 1.1179(10) 0.7123(7) -0.0275(6) 0.009(3) Uiso 1 1 d
O2 O 0.4156(11) 0.8172(8) 0.0841(6) 0.011(3) Uiso 1 1 d
O1 O 1.0555(10) 0.8821(7) -0.0593(6) 0.008(2) Uiso 1 1 d
K1 K 0.7647(4) 0.3479(3) 0.1309(2) 0.0223(10) Uani 1 1 d
Na3 Na 0.2392(6) 0.8290(5) 0.0001(4) 0.0196(17) Uani 1 1 d
Na2 Na 0.3209(7) 0.8122(5) 0.1869(4) 0.0177(17) Uani 1 1 d
Na1 Na 0.8110(7) 0.5295(5) -0.1912(4) 0.0188(17) Uani 1 1 d
O9W O 0.7638(10) 0.4743(7) 0.2262(6) 0.010(3) Uiso 1 1 d
O8W O 0.5251(11) 0.4033(8) 0.1485(7) 0.017(3) Uiso 1 1 d
O7W O 0.3917(11) 0.5451(8) 0.2341(7) 0.014(3) Uiso 1 1 d
O6W O 0.6582(13) 0.5914(9) 0.3116(8) 0.029(4) Uiso 1 1 d
O5W O 0.2859(11) 0.6720(7) 0.1469(6) 0.011(3) Uiso 1 1 d
O4W O 0.5129(12) 0.7671(9) 0.2625(7) 0.025(3) Uiso 1 1 d
O3W O 0.9230(12) 0.4104(8) -0.1570(7) 0.022(3) Uiso 1 1 d
O2W O 0.3546(11) 0.9552(8) 0.1935(7) 0.018(3) Uiso 1 1 d
O1W O 0.2838(16) 0.9620(12) -0.0276(10) 0.051(5) Uiso 1 1 d

loop_
_atom_site_aniso_label
_atom_site_aniso_U_11
_atom_site_aniso_U_22
_atom_site_aniso_U_33
_atom_site_aniso_U_23
_atom_site_aniso_U_13
_atom_site_aniso_U_12
Mo1 0.0078(7) 0.0126(8) 0.0040(7) 0.0013(6) 0.0021(6) -0.0023(6)
Mo2 0.0061(7) 0.0128(8) 0.0032(7) -0.0004(6) 0.0005(5) 0.0006(6)
Mo3 0.0059(7) 0.0116(8) 0.0051(7) -0.0015(6) 0.0019(5) 0.0009(6)
Mo4 0.0061(7) 0.0091(8) 0.0049(7) -0.0005(6) 0.0015(5) -0.0007(6)
Mo5 0.0085(7) 0.0117(8) 0.0042(7) 0.0001(6) 0.0021(6) -0.0007(6)
Mo6 0.0070(7) 0.0116(8) 0.0042(7) 0.0010(6) 0.0014(6) -0.0003(6)
Mo7 0.0075(7) 0.0107(8) 0.0030(7) 0.0004(6) -0.0001(5) -0.0009(6)
Mo8 0.0064(7) 0.0120(8) 0.0025(7) -0.0001(6) -0.0002(5) -0.0012(6)
Mo9 0.0082(7) 0.0120(8) 0.0027(7) -0.0015(6) 0.0016(6) -0.0006(6)
Mn1 0.0056(12) 0.0054(13) 0.0048(12) 0.0004(10) 0.0011(10) 0.0005(11)
Mn2 0.0169(14) 0.0142(15) 0.0069(13) 0.0029(11) 0.0029(11) -0.0028(12)
K1 0.034(3) 0.017(2) 0.022(2) 0.0015(18) 0.0195(19) 0.007(2)
Na3 0.005(3) 0.031(5) 0.020(4) 0.001(3) -0.003(3) 0.006(3)
Na2 0.023(4) 0.021(4) 0.011(4) 0.000(3) 0.008(3) -0.007(3)
Na1 0.021(4) 0.026(5) 0.012(4) -0.001(3) 0.007(3) -0.001(4)

loop_
_atom_type_symbol
_atom_type_description
_atom_type_scat_dispersion_real
_atom_type_scat_dispersion_imag
_atom_type_scat_source
H H 0.0000 0.0000 'International Tables Vol C Tables 4.2.6.8 and 6.1.1.4'
O O 0.0106 0.0060 'International Tables Vol C Tables 4.2.6.8 and 6.1.1.4'
Mo Mo -1.6832 0.6857 'International Tables Vol C Tables 4.2.6.8 and 6.1.1.4'
Mn Mn 0.3368 0.7283 'International Tables Vol C Tables 4.2.6.8 and 6.1.1.4'
Na Na 0.0362 0.0249 'International Tables Vol C Tables 4.2.6.8 and 6.1.1.4'
K K 0.2009 0.2494 'International Tables Vol C Tables 4.2.6.8 and 6.1.1.4'

loop_
_geom_angle_atom_site_label_1
_geom_angle_atom_site_label_2
_geom_angle_atom_site_label_3
_geom_angle
_geom_angle_site_symmetry_1
_geom_angle_site_symmetry_3
O9 Mo1 O20 105.2(6) . .
O9 Mo1 O26 102.2(5) . .
O20 Mo1 O26 103.6(5) . .
O9 Mo1 O5 104.5(5) . .
O20 Mo1 O5 87.4(5) . .
O26 Mo1 O5 147.2(5) . .
O9 Mo1 O27 85.6(5) . .
O20 Mo1 O27 160.7(5) . .
O26 Mo1 O27 89.3(5) . .
O5 Mo1 O27 74.3(4) . .
O9 Mo1 O29 156.3(5) . .
O20 Mo1 O29 98.2(5) . .
O26 Mo1 O29 75.3(5) . .
O5 Mo1 O29 72.6(4) . .
O27 Mo1 O29 70.9(4) . .
O9 Mo1 Mn1 120.2(4) . .
O20 Mo1 Mn1 133.4(4) . .
O26 Mo1 Mn1 77.9(4) . .
O5 Mo1 Mn1 72.4(3) . .
O27 Mo1 Mn1 35.0(3) . .
O29 Mo1 Mn1 36.1(3) . .
O9 Mo1 Mo5 136.0(4) . .
O20 Mo1 Mo5 95.2(4) . .
O26 Mo1 Mo5 34.3(3) . .
O5 Mo1 Mo5 115.1(3) . .
O27 Mo1 Mo5 87.4(3) . .
O29 Mo1 Mo5 42.8(3) . .
Mn1 Mo1 Mo5 59.67(6) . .
O18 Mo2 O6 105.8(6) . .
O18 Mo2 O13 95.1(6) . .
O6 Mo2 O13 100.2(5) . .
O18 Mo2 O10 101.2(6) . .
O6 Mo2 O10 97.9(5) . .
O13 Mo2 O10 151.3(5) . .
O18 Mo2 O11 93.5(5) . .
O6 Mo2 O11 160.3(5) . .
O13 Mo2 O11 81.6(5) . .
O10 Mo2 O11 74.0(5) . .
O18 Mo2 O27 162.0(5) . .
O6 Mo2 O27 90.7(5) . .
O13 Mo2 O27 74.4(5) . .
O10 Mo2 O27 83.4(5) . .
O11 Mo2 O27 70.8(4) . .
O18 Mo2 Mn1 128.7(4) . .
O6 Mo2 Mn1 125.5(4) . .
O13 Mo2 Mn1 75.7(4) . .
O10 Mo2 Mn1 75.7(3) . .
O11 Mo2 Mn1 35.6(3) . .
O27 Mo2 Mn1 35.2(3) . .
O18 Mo2 Mo9 90.6(4) . .
O6 Mo2 Mo9 130.2(4) . .
O13 Mo2 Mo9 125.3(4) . .
O10 Mo2 Mo9 32.2(3) . .
O11 Mo2 Mo9 43.7(3) . .
O27 Mo2 Mo9 84.1(3) . .
Mn1 Mo2 Mo9 59.38(6) . .
O7 Mo3 O2 104.9(6) . .
O7 Mo3 O13 104.8(6) . .
O2 Mo3 O13 101.6(5) . .
O7 Mo3 O5 102.1(6) . .
O2 Mo3 O5 87.3(5) . .
O13 Mo3 O5 148.3(5) . .
O7 Mo3 O17 88.8(5) . .
O2 Mo3 O17 157.4(5) . .
O13 Mo3 O17 91.9(5) . .
O5 Mo3 O17 72.1(4) . .
O7 Mo3 O27 160.1(5) . .
O2 Mo3 O27 94.1(5) . .
O13 Mo3 O27 76.8(5) . .
O5 Mo3 O27 72.2(4) . .
O17 Mo3 O27 71.2(4) . .
O7 Mo3 Mn1 124.2(5) . .
O2 Mo3 Mn1 129.6(4) . .
O13 Mo3 Mn1 78.1(4) . .
O5 Mo3 Mn1 73.0(3) . .
O17 Mo3 Mn1 35.8(3) . .
O27 Mo3 Mn1 36.0(3) . .
O7 Mo3 Na3 116.4(5) . .
O2 Mo3 Na3 26.5(4) . .
O13 Mo3 Na3 75.5(4) . .
O5 Mo3 Na3 106.9(3) . .
O17 Mo3 Na3 153.7(3) . .
O27 Mo3 Na3 83.4(3) . .
Mn1 Mo3 Na3 117.99(14) . .
O7 Mo3 Na2 78.3(5) . .
O2 Mo3 Na2 31.4(4) . .
O13 Mo3 Na2 125.0(4) . .
O5 Mo3 Na2 76.7(4) . .
O17 Mo3 Na2 142.9(3) . .
O27 Mo3 Na2 117.5(3) . .
Mn1 Mo3 Na2 145.32(14) . .
Na3 Mo3 Na2 56.21(17) . .
O23 Mo4 O3 104.7(6) . .
O23 Mo4 O30 101.3(6) . .
O3 Mo4 O30 106.4(5) . .
O23 Mo4 O21 90.7(5) . .
O3 Mo4 O21 98.7(5) . .
O30 Mo4 O21 148.2(5) . .
O23 Mo4 O14 161.4(5) . .
O3 Mo4 O14 86.9(5) . .
O30 Mo4 O14 89.0(5) . .
O21 Mo4 O14 73.0(4) . .
O23 Mo4 O19 93.9(5) . .
O3 Mo4 O19 160.3(5) . .
O30 Mo4 O19 75.8(4) . .
O21 Mo4 O19 74.1(4) . .
O14 Mo4 O19 73.5(4) . .
O23 Mo4 Mn1 130.4(4) . .
O3 Mo4 Mn1 123.6(4) . .
O30 Mo4 Mn1 77.1(4) . .
O21 Mo4 Mn1 72.8(3) . .
O14 Mo4 Mn1 36.8(3) . .
O19 Mo4 Mn1 36.9(3) . .
O23 Mo4 Mo5 91.0(4) . .
O3 Mo4 Mo5 140.2(4) . .
O30 Mo4 Mo5 33.9(3) . .
O21 Mo4 Mo5 117.8(3) . .
O14 Mo4 Mo5 89.0(3) . .
O19 Mo4 Mo5 43.7(3) . .
Mn1 Mo4 Mo5 59.91(6) . .
O23 Mo4 K1 57.5(4) . 3_765
O3 Mo4 K1 47.3(4) . 3_765
O30 Mo4 K1 116.2(4) . 3_765
O21 Mo4 K1 95.1(3) . 3_765
O14 Mo4 K1 131.1(3) . 3_765
O19 Mo4 K1 149.9(3) . 3_765
Mn1 Mo4 K1 164.50(10) . 3_765
Mo5 Mo4 K1 135.57(9) . 3_765
O4 Mo5 O22 106.8(6) . .
O4 Mo5 O30 101.5(5) . .
O22 Mo5 O30 97.9(5) . .
O4 Mo5 O26 94.1(5) . .
O22 Mo5 O26 99.4(5) . .
O30 Mo5 O26 152.3(5) . .
O4 Mo5 O29 157.6(5) . .
O22 Mo5 O29 94.2(5) . .
O30 Mo5 O29 82.7(5) . .
O26 Mo5 O29 74.6(4) . .
O4 Mo5 O19 87.6(5) . .
O22 Mo5 O19 164.9(5) . .
O30 Mo5 O19 74.4(4) . .
O26 Mo5 O19 83.5(4) . .
O29 Mo5 O19 72.2(4) . .
O4 Mo5 Mn1 123.5(4) . .
O22 Mo5 Mn1 129.6(4) . .
O30 Mo5 Mn1 75.8(4) . .
O26 Mo5 Mn1 76.5(4) . .
O29 Mo5 Mn1 35.7(3) . .
O19 Mo5 Mn1 36.5(3) . .
O4 Mo5 Mo4 88.1(4) . .
O22 Mo5 Mo4 130.6(4) . .
O30 Mo5 Mo4 32.8(3) . .
O26 Mo5 Mo4 126.9(3) . .
O29 Mo5 Mo4 83.8(3) . .
O19 Mo5 Mo4 43.5(3) . .
Mn1 Mo5 Mo4 59.17(6) . .
O4 Mo5 Mo1 126.4(4) . .
O22 Mo5 Mo1 90.3(4) . .
O30 Mo5 Mo1 126.5(4) . .
O26 Mo5 Mo1 32.4(3) . .
O29 Mo5 Mo1 43.9(3) . .
O19 Mo5 Mo1 84.3(3) . .
Mn1 Mo5 Mo1 59.33(6) . .
Mo4 Mo5 Mo1 118.51(6) . .
O1 Mo6 O8 103.4(6) . .
O1 Mo6 O12 101.5(5) . .
O8 Mo6 O12 105.3(5) . .
O1 Mo6 O21 87.8(5) . .
O8 Mo6 O21 102.7(5) . .
O12 Mo6 O21 147.4(5) . .
O1 Mo6 O11 160.2(5) . .
O8 Mo6 O11 88.7(5) . .
O12 Mo6 O11 90.2(5) . .
O21 Mo6 O11 74.1(5) . .
O1 Mo6 O14 95.0(5) . .
O8 Mo6 O14 161.1(5) . .
O12 Mo6 O14 74.8(5) . .
O21 Mo6 O14 73.3(4) . .
O11 Mo6 O14 72.4(4) . .
O1 Mo6 Mn1 130.9(4) . .
O8 Mo6 Mn1 124.5(4) . .
O12 Mo6 Mn1 77.7(4) . .
O21 Mo6 Mn1 72.9(3) . .
O11 Mo6 Mn1 36.0(3) . .
O14 Mo6 Mn1 36.6(3) . .
O1 Mo6 Mo7 91.2(4) . .
O8 Mo6 Mo7 139.4(4) . .
O12 Mo6 Mo7 34.2(3) . .
O21 Mo6 Mo7 115.7(3) . .
O11 Mo6 Mo7 89.5(3) . .
O14 Mo6 Mo7 42.7(3) . .
Mn1 Mo6 Mo7 60.52(6) . .
O25 Mo7 O24 105.8(6) . .
O25 Mo7 O31 99.8(5) . .
O24 Mo7 O31 99.7(6) . .
O25 Mo7 O12 99.6(5) . .
O24 Mo7 O12 96.2(6) . .
O31 Mo7 O12 150.5(4) . .
O25 Mo7 O14 92.3(5) . .
O24 Mo7 O14 160.7(5) . .
O31 Mo7 O14 83.6(5) . .
O12 Mo7 O14 73.6(5) . .
O25 Mo7 O17 161.7(5) . .
O24 Mo7 O17 92.2(5) . .
O31 Mo7 O17 72.9(4) . .
O12 Mo7 O17 81.8(4) . .
O14 Mo7 O17 70.4(4) . .
O25 Mo7 Mo8 132.3(4) . .
O24 Mo7 Mo8 88.2(5) . .
O31 Mo7 Mo8 32.4(3) . .
O12 Mo7 Mo8 124.5(3) . .
O14 Mo7 Mo8 84.5(3) . .
O17 Mo7 Mo8 42.7(3) . .
O25 Mo7 Mo6 88.8(4) . .
O24 Mo7 Mo6 128.1(4) . .
O31 Mo7 Mo6 127.1(3) . .
O12 Mo7 Mo6 31.9(3) . .
O14 Mo7 Mo6 43.7(3) . .
O17 Mo7 Mo6 82.8(3) . .
Mo8 Mo7 Mo6 118.16(6) . .
O25 Mo7 Mn1 127.5(4) . .
O24 Mo7 Mn1 126.7(4) . .
O31 Mo7 Mn1 75.4(3) . .
O12 Mo7 Mn1 75.2(3) . .
O14 Mo7 Mn1 35.5(3) . .
O17 Mo7 Mn1 34.9(3) . .
Mo8 Mo7 Mn1 59.10(6) . .
Mo6 Mo7 Mn1 59.11(6) . .
O28 Mo8 O15 105.2(6) . .
O28 Mo8 O31 102.6(5) . .
O15 Mo8 O31 100.6(6) . .
O28 Mo8 O5 101.9(5) . .
O15 Mo8 O5 91.8(5) . .
O31 Mo8 O5 148.5(5) . .
O28 Mo8 O17 158.6(5) . .
O15 Mo8 O17 96.0(5) . .
O31 Mo8 O17 76.3(4) . .
O5 Mo8 O17 73.7(4) . .
O28 Mo8 O29 87.3(5) . .
O15 Mo8 O29 162.3(5) . .
O31 Mo8 O29 88.5(4) . .
O5 Mo8 O29 73.2(4) . .
O17 Mo8 O29 71.3(4) . .
O28 Mo8 Mn1 123.3(4) . .
O15 Mo8 Mn1 131.0(4) . .
O31 Mo8 Mn1 77.1(3) . .
O5 Mo8 Mn1 73.0(3) . .
O17 Mo8 Mn1 35.3(3) . .
O29 Mo8 Mn1 36.3(3) . .
O28 Mo8 Mo7 135.5(4) . .
O15 Mo8 Mo7 90.7(5) . .
O31 Mo8 Mo7 32.9(3) . .
O5 Mo8 Mo7 119.3(3) . .
O17 Mo8 Mo7 45.8(3) . .
O29 Mo8 Mo7 88.9(3) . .
Mn1 Mo8 Mo7 60.84(6) . .
O32 Mo9 O16 106.7(5) . .
O32 Mo9 O10 102.4(5) . .
O16 Mo9 O10 103.0(5) . .
O32 Mo9 O21 89.8(5) . .
O16 Mo9 O21 100.7(5) . .
O10 Mo9 O21 148.8(5) . .
O32 Mo9 O11 94.0(5) . .
O16 Mo9 O11 158.7(5) . .
O10 Mo9 O11 76.6(5) . .
O21 Mo9 O11 74.0(4) . .
O32 Mo9 O19 160.9(5) . .
O16 Mo9 O19 86.2(5) . .
O10 Mo9 O19 87.9(5) . .
O21 Mo9 O19 73.7(4) . .
O11 Mo9 O19 72.5(4) . .
O32 Mo9 Mn1 129.5(4) . .
O16 Mo9 Mn1 122.8(4) . .
O10 Mo9 Mn1 77.5(4) . .
O21 Mo9 Mn1 72.7(3) . .
O11 Mo9 Mn1 35.9(3) . .
O19 Mo9 Mn1 36.7(3) . .
O32 Mo9 Mo2 91.3(4) . .
O16 Mo9 Mo2 137.1(4) . .
O10 Mo9 Mo2 34.2(4) . .
O21 Mo9 Mo2 118.4(3) . .
O11 Mo9 Mo2 44.5(3) . .
O19 Mo9 Mo2 88.3(3) . .
Mn1 Mo9 Mo2 60.14(6) . .
O32 Mo9 Na2 71.0(4) . 4_675
O16 Mo9 Na2 39.8(4) . 4_675
O10 Mo9 Na2 127.5(4) . 4_675
O21 Mo9 Na2 83.5(3) . 4_675
O11 Mo9 Na2 153.1(3) . 4_675
O19 Mo9 Na2 115.4(3) . 4_675
Mn1 Mo9 Na2 147.31(13) . 4_675
Mo2 Mo9 Na2 152.40(13) . 4_675
O17 Mn1 O27 88.0(5) . .
O17 Mn1 O29 86.0(5) . .
O27 Mn1 O29 84.8(5) . .
O17 Mn1 O11 101.2(5) . .
O27 Mn1 O11 88.3(5) . .
O29 Mn1 O11 169.7(5) . .
O17 Mn1 O14 85.7(5) . .
O27 Mn1 O14 171.1(5) . .
O29 Mn1 O14 101.0(5) . .
O11 Mn1 O14 86.9(5) . .
O17 Mn1 O19 168.0(5) . .
O27 Mn1 O19 100.2(5) . .
O29 Mn1 O19 85.9(5) . .
O11 Mn1 O19 87.9(5) . .
O14 Mn1 O19 87.1(5) . .
O17 Mn1 Mo3 43.9(3) . .
O27 Mn1 Mo3 45.0(4) . .
O29 Mn1 Mo3 90.5(4) . .
O11 Mn1 Mo3 89.8(4) . .
O14 Mn1 Mo3 127.5(4) . .
O19 Mn1 Mo3 145.1(3) . .
O17 Mn1 Mo4 127.3(3) . .
O27 Mn1 Mo4 144.0(4) . .
O29 Mn1 Mo4 90.3(4) . .
O11 Mn1 Mo4 91.0(4) . .
O14 Mn1 Mo4 43.6(4) . .
O19 Mn1 Mo4 43.8(3) . .
Mo3 Mn1 Mo4 171.04(9) . .
O17 Mn1 Mo8 42.0(3) . .
O27 Mn1 Mo8 89.7(4) . .
O29 Mn1 Mo8 44.5(3) . .
O11 Mn1 Mo8 143.2(4) . .
O14 Mn1 Mo8 89.8(4) . .
O19 Mn1 Mo8 128.5(3) . .
Mo3 Mn1 Mo8 63.79(6) . .
Mo4 Mn1 Mo8 111.28(8) . .
O17 Mn1 Mo1 89.7(4) . .
O27 Mn1 Mo1 40.9(4) . .
O29 Mn1 Mo1 44.1(3) . .
O11 Mn1 Mo1 127.9(4) . .
O14 Mn1 Mo1 145.0(4) . .
O19 Mn1 Mo1 90.8(3) . .
Mo3 Mn1 Mo1 63.82(7) . .
Mo4 Mn1 Mo1 121.91(9) . .
Mo8 Mn1 Mo1 64.75(6) . .
O17 Mn1 Mo6 90.7(4) . .
O27 Mn1 Mo6 130.3(4) . .
O29 Mn1 Mo6 144.7(3) . .
O11 Mn1 Mo6 43.5(4) . .
O14 Mn1 Mo6 43.7(4) . .
O19 Mn1 Mo6 90.7(3) . .
Mo3 Mn1 Mo6 110.98(9) . .
Mo4 Mn1 Mo6 64.24(7) . .
Mo8 Mn1 Mo6 120.37(8) . .
Mo1 Mn1 Mo6 171.18(9) . .
O17 Mn1 Mo9 144.6(4) . .
O27 Mn1 Mo9 92.0(3) . .
O29 Mn1 Mo9 129.2(3) . .
O11 Mn1 Mo9 43.4(4) . .
O14 Mn1 Mo9 89.6(4) . .
O19 Mn1 Mo9 44.8(3) . .
Mo3 Mn1 Mo9 121.47(8) . .
Mo4 Mn1 Mo9 64.10(6) . .
Mo8 Mn1 Mo9 173.28(10) . .
Mo1 Mn1 Mo9 112.88(8) . .
Mo6 Mn1 Mo9 62.89(6) . .
O24 Mn2 O9W 102.4(5) 2_645 .
O24 Mn2 O20 173.2(5) 2_645 .
O9W Mn2 O20 83.8(4) . .
O24 Mn2 O8W 96.5(5) 2_645 .
O9W Mn2 O8W 86.6(5) . .
O20 Mn2 O8W 80.9(5) . .
O24 Mn2 O7W 84.6(5) 2_645 .
O9W Mn2 O7W 169.3(5) . .
O20 Mn2 O7W 89.7(5) . .
O8W Mn2 O7W 100.7(5) . .
O24 Mn2 O6W 86.9(5) 2_645 .
O9W Mn2 O6W 83.3(5) . .
O20 Mn2 O6W 96.8(5) . .
O8W Mn2 O6W 169.8(5) . .
O7W Mn2 O6W 89.1(5) . .
O24 Mn2 K1 101.3(4) 2_645 .
O9W Mn2 K1 41.1(3) . .
O20 Mn2 K1 81.4(3) . .
O8W Mn2 K1 45.6(4) . .
O7W Mn2 K1 146.0(3) . .
O6W Mn2 K1 124.4(4) . .
Mo8 O31 Mo7 114.7(6) . .
Mo4 O30 Mo5 113.3(5) . .
Mn1 O29 Mo5 102.0(5) . .
Mn1 O29 Mo1 99.8(5) . .
Mo5 O29 Mo1 93.3(4) . .
Mn1 O29 Mo8 99.3(5) . .
Mo5 O29 Mo8 153.7(5) . .
Mo1 O29 Mo8 98.3(4) . .
Mn1 O27 Mo1 104.0(5) . .
Mn1 O27 Mo3 99.0(5) . .
Mo1 O27 Mo3 98.9(5) . .
Mn1 O27 Mo2 100.2(5) . .
Mo1 O27 Mo2 152.0(5) . .
Mo3 O27 Mo2 90.7(4) . .
Mo1 O26 Mo5 113.3(5) . .
Mo7 O25 Na2 142.0(7) . 1_655
Mo7 O25 Na3 131.0(6) . 1_655
Na2 O25 Na3 81.4(4) 1_655 1_655
Mo7 O24 Mn2 173.3(8) . 2_655
Mo4 O23 Na1 130.8(7) . .
Mo4 O23 K1 94.7(5) . 3_765
Na1 O23 K1 134.3(5) . 3_765
Mo5 O22 K1 153.0(6) . .
Mo9 O21 Mo6 107.9(5) . .
Mo9 O21 Mo4 108.8(5) . .
Mo6 O21 Mo4 109.0(5) . .
Mo1 O20 Mn2 172.9(7) . .
Mn1 O19 Mo4 99.2(4) . .
Mn1 O19 Mo5 99.9(5) . .
Mo4 O19 Mo5 92.8(4) . .
Mn1 O19 Mo9 98.5(5) . .
Mo4 O19 Mo9 97.3(4) . .
Mo5 O19 Mo9 157.3(5) . .
Mn1 O17 Mo8 102.7(5) . .
Mn1 O17 Mo3 100.3(4) . .
Mo8 O17 Mo3 99.0(4) . .
Mn1 O17 Mo7 100.8(5) . .
Mo8 O17 Mo7 91.5(4) . .
Mo3 O17 Mo7 153.7(6) . .
Mo9 O16 Na1 138.0(6) . .
Mo9 O16 Na2 113.0(6) . 4_675
Na1 O16 Na2 92.4(5) . 4_675
Mo8 O15 K1 156.1(7) . 2_655
Mn1 O14 Mo7 103.1(6) . .
Mn1 O14 Mo4 99.5(5) . .
Mo7 O14 Mo4 151.9(6) . .
Mn1 O14 Mo6 99.7(5) . .
Mo7 O14 Mo6 93.6(5) . .
Mo4 O14 Mo6 98.8(5) . .
Mo3 O13 Mo2 114.7(6) . .
Mo6 O12 Mo7 113.9(6) . .
Mn1 O11 Mo6 100.5(5) . .
Mn1 O11 Mo9 100.6(5) . .
Mo6 O11 Mo9 96.5(5) . .
Mn1 O11 Mo2 100.7(5) . .
Mo6 O11 Mo2 155.4(6) . .
Mo9 O11 Mo2 91.8(4) . .
Mo9 O10 Mo2 113.5(6) . .
Mo1 O9 K1 132.3(6) . 3_665
Mo2 O6 Na3 129.7(6) . .
Mo2 O6 K1 130.3(6) . 3_665
Na3 O6 K1 88.7(4) . 3_665
Mo8 O5 Mo3 108.1(5) . .
Mo8 O5 Mo1 110.1(5) . .
Mo3 O5 Mo1 106.8(5) . .
Mo5 O4 Na1 136.4(7) . .
Mo4 O3 Na3 143.6(7) . 1_655
Mo4 O3 K1 105.6(5) . 3_765
Na3 O3 K1 96.2(5) 1_655 3_765
Mo3 O2 Na3 133.6(7) . .
Mo3 O2 Na2 127.0(6) . .
Na3 O2 Na2 95.8(5) . .
Mo6 O1 Na3 141.2(7) . 1_655
O22 K1 O15 137.2(4) . 2_645
O22 K1 O9W 69.5(4) . .
O15 K1 O9W 67.7(4) 2_645 .
O22 K1 O3 81.6(4) . 3_765
O15 K1 O3 138.0(4) 2_645 3_765
O9W K1 O3 143.5(4) . 3_765
O22 K1 O8W 91.7(4) . .
O15 K1 O8W 66.9(4) 2_645 .
O9W K1 O8W 63.4(4) . .
O3 K1 O8W 141.6(4) 3_765 .
O22 K1 O6 140.4(4) . 3_665
O15 K1 O6 76.4(4) 2_645 3_665
O9W K1 O6 138.4(4) . 3_665
O3 K1 O6 78.0(4) 3_765 3_665
O8W K1 O6 83.9(4) . 3_665
O22 K1 O23 64.2(4) . 3_765
O15 K1 O23 119.3(4) 2_645 3_765
O9W K1 O23 91.7(4) . 3_765
O3 K1 O23 54.9(3) 3_765 3_765
O8W K1 O23 150.9(4) . 3_765
O6 K1 O23 124.9(4) 3_665 3_765
O22 K1 O4W 117.0(4) . 2_645
O15 K1 O4W 66.5(4) 2_645 2_645
O9W K1 O4W 90.8(4) . 2_645
O3 K1 O4W 82.7(4) 3_765 2_645
O8W K1 O4W 132.5(4) . 2_645
O6 K1 O4W 93.7(4) 3_665 2_645
O23 K1 O4W 57.1(4) 3_765 2_645
O22 K1 O9 73.7(3) . 3_665
O15 K1 O9 129.4(4) 2_645 3_665
O9W K1 O9 122.4(4) . 3_665
O3 K1 O9 66.5(3) 3_765 3_665
O8W K1 O9 75.3(3) . 3_665
O6 K1 O9 67.1(3) 3_665 3_665
O23 K1 O9 110.2(3) 3_765 3_665
O4W K1 O9 146.1(4) 2_645 3_665
O22 K1 Mo4 72.1(3) . 3_765
O15 K1 Mo4 133.0(3) 2_645 3_765
O9W K1 Mo4 118.7(3) . 3_765
O3 K1 Mo4 27.1(2) 3_765 3_765
O8W K1 Mo4 160.1(3) . 3_765
O6 K1 Mo4 101.0(3) 3_665 3_765
O23 K1 Mo4 27.8(2) 3_765 3_765
O4W K1 Mo4 66.9(3) 2_645 3_765
O9 K1 Mo4 88.7(2) 3_665 3_765
O22 K1 Na3 111.3(3) . 3_665
O15 K1 Na3 111.4(3) 2_645 3_665
O9W K1 Na3 178.9(3) . 3_665
O3 K1 Na3 37.5(3) 3_765 3_665
O8W K1 Na3 115.7(3) . 3_665
O6 K1 Na3 40.5(3) 3_665 3_665
O23 K1 Na3 89.3(3) 3_765 3_665
O4W K1 Na3 89.5(3) 2_645 3_665
O9 K1 Na3 57.5(3) 3_665 3_665
Mo4 K1 Na3 62.38(13) 3_765 3_665
O22 K1 Mn2 80.1(3) . .
O15 K1 Mn2 61.8(3) 2_645 .
O9W K1 Mn2 31.2(2) . .
O3 K1 Mn2 160.1(3) 3_765 .
O8W K1 Mn2 32.2(3) . .
O6 K1 Mn2 112.0(3) 3_665 .
O23 K1 Mn2 122.0(3) 3_765 .
O4W K1 Mn2 112.7(3) 2_645 .
O9 K1 Mn2 100.7(3) 3_665 .
Mo4 K1 Mn2 146.89(14) 3_765 .
Na3 K1 Mn2 147.86(18) 3_665 .
O2 Na3 O1 158.8(6) . 1_455
O2 Na3 O1W 92.5(6) . .
O1 Na3 O1W 75.2(6) 1_455 .
O2 Na3 O3 117.4(5) . 1_455
O1 Na3 O3 77.8(4) 1_455 1_455
O1W Na3 O3 149.4(6) . 1_455
O2 Na3 O6 86.9(5) . .
O1 Na3 O6 106.7(5) 1_455 .
O1W Na3 O6 77.6(6) . .
O3 Na3 O6 96.9(5) 1_455 .
O2 Na3 O25 88.5(5) . 1_455
O1 Na3 O25 77.5(4) 1_455 1_455
O1W Na3 O25 101.7(6) . 1_455
O3 Na3 O25 86.1(5) 1_455 1_455
O6 Na3 O25 175.3(4) . 1_455
O2 Na3 Na2 44.0(4) . .
O1 Na3 Na2 122.5(4) 1_455 .
O1W Na3 Na2 106.6(5) . .
O3 Na3 Na2 99.8(4) 1_455 .
O6 Na3 Na2 130.2(4) . .
O25 Na3 Na2 45.4(3) 1_455 .
O2 Na3 Mo3 19.9(3) . .
O1 Na3 Mo3 154.1(4) 1_455 .
O1W Na3 Mo3 79.0(5) . .
O3 Na3 Mo3 127.8(4) 1_455 .
O6 Na3 Mo3 69.8(3) . .
O25 Na3 Mo3 105.4(3) 1_455 .
Na2 Na3 Mo3 62.83(17) . .
O2 Na3 K1 106.0(4) . 3_665
O1 Na3 K1 95.2(4) 1_455 3_665
O1W Na3 K1 122.6(5) . 3_665
O3 Na3 K1 46.3(3) 1_455 3_665
O6 Na3 K1 50.8(3) . 3_665
O25 Na3 K1 131.9(4) 1_455 3_665
Na2 Na3 K1 124.6(3) . 3_665
Mo3 Na3 K1 100.98(19) . 3_665
O2W Na2 O4W 99.3(5) . .
O2W Na2 O2 85.2(5) . .
O4W Na2 O2 89.9(5) . .
O2W Na2 O5W 164.9(5) . .
O4W Na2 O5W 87.5(5) . .
O2 Na2 O5W 81.3(5) . .
O2W Na2 O16 84.0(5) . 4_576
O4W Na2 O16 94.3(5) . 4_576
O2 Na2 O16 168.9(5) . 4_576
O5W Na2 O16 109.2(5) . 4_576
O2W Na2 O25 82.8(5) . 1_455
O4W Na2 O25 176.9(6) . 1_455
O2 Na2 O25 92.6(5) . 1_455
O5W Na2 O25 91.0(4) . 1_455
O16 Na2 O25 83.7(4) 4_576 1_455
O2W Na2 Na3 88.7(4) . .
O4W Na2 Na3 128.8(5) . .
O2 Na2 Na3 40.2(3) . .
O5W Na2 Na3 76.6(4) . .
O16 Na2 Na3 136.8(4) 4_576 .
O25 Na2 Na3 53.2(3) 1_455 .
O2W Na2 Mo9 109.5(4) . 4_576
O4W Na2 Mo9 81.2(4) . 4_576
O2 Na2 Mo9 163.8(4) . 4_576
O5W Na2 Mo9 84.9(4) . 4_576
O16 Na2 Mo9 27.1(3) 4_576 4_576
O25 Na2 Mo9 96.0(4) 1_455 4_576
Na3 Na2 Mo9 142.9(3) . 4_576
O2W Na2 Na1 42.2(4) . 4_576
O4W Na2 Na1 89.4(4) . 4_576
O2 Na2 Na1 126.3(4) . 4_576
O5W Na2 Na1 152.2(4) . 4_576
O16 Na2 Na1 43.6(3) 4_576 4_576
O25 Na2 Na1 90.7(4) 1_455 4_576
Na3 Na2 Na1 125.2(3) . 4_576
Mo9 Na2 Na1 67.37(18) 4_576 4_576
O2W Na2 Mo3 77.2(4) . .
O4W Na2 Mo3 71.7(4) . .
O2 Na2 Mo3 21.6(3) . .
O5W Na2 Mo3 92.3(4) . .
O16 Na2 Mo3 154.1(4) 4_576 .
O25 Na2 Mo3 111.0(4) 1_455 .
Na3 Na2 Mo3 60.96(17) . .
Mo9 Na2 Mo3 152.9(2) 4_576 .
Na1 Na2 Mo3 112.9(2) 4_576 .
O3W Na1 O2W 97.9(5) . 4_675
O3W Na1 O4 79.2(5) . .
O2W Na1 O4 176.7(6) 4_675 .
O3W Na1 O23 94.6(5) . .
O2W Na1 O23 98.0(5) 4_675 .
O4 Na1 O23 84.0(5) . .
O3W Na1 O16 170.1(5) . .
O2W Na1 O16 84.7(5) 4_675 .
O4 Na1 O16 98.4(5) . .
O23 Na1 O16 75.5(5) . .
O3W Na1 O7W 94.1(5) . 3_665
O2W Na1 O7W 96.2(5) 4_675 3_665
O4 Na1 O7W 82.4(5) . 3_665
O23 Na1 O7W 162.2(6) . 3_665
O16 Na1 O7W 95.2(5) . 3_665
O3W Na1 Na2 135.4(5) . 4_675
O2W Na1 Na2 42.6(4) 4_675 4_675
O4 Na1 Na2 140.7(5) . 4_675
O23 Na1 Na2 76.4(4) . 4_675
O16 Na1 Na2 44.0(3) . 4_675
O7W Na1 Na2 107.6(4) 3_665 4_675
Mn2 O9W K1 107.7(4) . .
Mn2 O8W K1 102.2(5) . .
Mn2 O7W Na1 125.9(6) . 3_665
Na2 O4W K1 136.6(6) . 2_655
Na1 O2W Na2 95.2(5) 4_576 .

loop_
_geom_bond_atom_site_label_1
_geom_bond_atom_site_label_2
_geom_bond_distance
_geom_bond_site_symmetry_2
Mo1 O9 1.717(12) .
Mo1 O20 1.741(12) .
Mo1 O26 1.878(12) .
Mo1 O5 2.085(11) .
Mo1 O27 2.137(12) .
Mo1 O29 2.235(11) .
Mo1 Mn1 3.165(3) .
Mo1 Mo5 3.218(2) .
Mo2 O18 1.702(13) .
Mo2 O6 1.715(12) .
Mo2 O13 1.959(12) .
Mo2 O10 1.969(13) .
Mo2 O11 2.248(12) .
Mo2 O27 2.280(11) .
Mo2 Mn1 3.198(3) .
Mo2 Mo9 3.209(2) .
Mo3 O7 1.678(13) .
Mo3 O2 1.710(12) .
Mo3 O13 1.868(12) .
Mo3 O5 2.070(12) .
Mo3 O17 2.216(11) .
Mo3 O27 2.251(12) .
Mo3 Mn1 3.146(3) .
Mo3 Na3 3.644(7) .
Mo3 Na2 3.708(8) .
Mo4 O23 1.698(12) .
Mo4 O3 1.721(11) .
Mo4 O30 1.891(12) .
Mo4 O21 2.082(11) .
Mo4 O14 2.206(13) .
Mo4 O19 2.211(11) .
Mo4 Mn1 3.152(3) .
Mo4 Mo5 3.208(2) .
Mo4 K1 3.633(5) 3_765
Mo5 O4 1.689(13) .
Mo5 O22 1.720(13) .
Mo5 O30 1.949(12) .
Mo5 O26 1.974(11) .
Mo5 O29 2.189(11) .
Mo5 O19 2.221(11) .
Mo5 Mn1 3.176(3) .
Mo6 O1 1.670(11) .
Mo6 O8 1.698(11) .
Mo6 O12 1.855(11) .
Mo6 O21 2.046(12) .
Mo6 O11 2.216(12) .
Mo6 O14 2.221(12) .
Mo6 Mn1 3.168(3) .
Mo6 Mo7 3.208(2) .
Mo7 O25 1.695(12) .
Mo7 O24 1.737(14) .
Mo7 O31 1.905(11) .
Mo7 O12 1.971(11) .
Mo7 O14 2.181(12) .
Mo7 O17 2.285(11) .
Mo7 Mo8 3.188(2) .
Mo7 Mn1 3.213(3) .
Mo8 O28 1.689(11) .
Mo8 O15 1.715(13) .
Mo8 O31 1.882(11) .
Mo8 O5 2.045(11) .
Mo8 O17 2.164(11) .
Mo8 O29 2.242(11) .
Mo8 Mn1 3.158(3) .
Mo9 O32 1.692(11) .
Mo9 O16 1.729(12) .
Mo9 O10 1.867(12) .
Mo9 O21 2.046(11) .
Mo9 O11 2.219(12) .
Mo9 O19 2.259(11) .
Mo9 Mn1 3.173(3) .
Mo9 Na2 3.487(7) 4_675
Mn1 O17 1.872(11) .
Mn1 O27 1.873(11) .
Mn1 O29 1.892(11) .
Mn1 O11 1.895(12) .
Mn1 O14 1.916(12) .
Mn1 O19 1.919(11) .
Mn2 O24 2.169(14) 2_645
Mn2 O9W 2.171(12) .
Mn2 O20 2.172(12) .
Mn2 O8W 2.174(13) .
Mn2 O7W 2.198(13) .
Mn2 O6W 2.227(15) .
Mn2 K1 3.988(5) .
O25 Na2 2.492(13) 1_655
O25 Na3 2.806(15) 1_655
O24 Mn2 2.169(14) 2_655
O23 Na1 2.384(14) .
O23 K1 3.076(13) 3_765
O22 K1 2.652(14) .
O16 Na1 2.409(14) .
O16 Na2 2.426(14) 4_675
O15 K1 2.686(14) 2_655
O9 K1 3.215(12) 3_665
O6 Na3 2.477(15) .
O6 K1 2.952(13) 3_665
O4 Na1 2.378(15) .
O3 Na3 2.336(14) 1_655
O3 K1 2.770(13) 3_765
O2 Na3 2.248(13) .
O2 Na2 2.418(14) .
O1 Na3 2.281(13) 1_655
K1 O15 2.686(14) 2_645
K1 O9W 2.750(13) .
K1 O3 2.770(13) 3_765
K1 O8W 2.914(14) .
K1 O6 2.952(13) 3_665
K1 O23 3.076(13) 3_765
K1 O4W 3.125(14) 2_645
K1 O9 3.215(12) 3_665
K1 Mo4 3.633(5) 3_765
K1 Na3 3.811(9) 3_665
Na3 O1 2.281(13) 1_455
Na3 O1W 2.32(2) .
Na3 O3 2.336(14) 1_455
Na3 O25 2.806(15) 1_455
Na3 Na2 3.464(10) .
Na3 K1 3.811(9) 3_665
Na2 O2W 2.372(15) .
Na2 O4W 2.413(15) .
Na2 O5W 2.423(14) .
Na2 O16 2.426(14) 4_576
Na2 O25 2.492(13) 1_455
Na2 Mo9 3.487(7) 4_576
Na2 Na1 3.491(11) 4_576
Na1 O3W 2.331(16) .
Na1 O2W 2.356(15) 4_675
Na1 O7W 2.541(14) 3_665
Na1 Na2 3.491(11) 4_675
O7W Na1 2.541(14) 3_665
O4W K1 3.125(14) 2_655
O2W Na1 2.356(15) 4_576
